data_7215197
loop_
_publ_author_name
'Patil, Komal M.'
'Cameron, Scott A.'
'Moratti, Stephen C.'
'Hanton, Lyall R.'

_publ_section_title
;
 Effect of anion on Ag(i) meso-helical chains formed with
 4,4&#x2032;-dipyridyl ketone: solvent versus anion bridging and anion
 effects on the strength of ligand binding
;
_journal_issue 21
_journal_name_full CrystEngComm
_journal_page_first 4587
_journal_paper_doi 10.1039/c4ce00155a
_journal_volume 16
_journal_year 2014
_chemical_formula_sum 'C46 H34 Ag2 F6 N8 O11 S2'
_chemical_formula_weight 1268.67
_chemical_name_systematic ?
_space_group_IT_number 15
_symmetry_cell_setting monoclinic
_symmetry_space_group_name_Hall '-C 2yc'
_symmetry_space_group_name_H-M 'C 1 2/c 1'
_atom_sites_solution_hydrogens geom
_atom_sites_solution_primary direct
_atom_sites_solution_secondary difmap
_audit_creation_method SHELXL-97
_cell_angle_alpha 90.000
_cell_angle_beta 117.5172(17)
_cell_angle_gamma 90.000
_cell_formula_units_Z 4
_cell_length_a 27.5782(15)
_cell_length_b 10.6328(5)
_cell_length_c 18.6286(9)
_cell_measurement_reflns_used 9998
_cell_measurement_temperature 90(2)
_cell_measurement_theta_max 23.1
_cell_measurement_theta_min 2.22
_cell_volume 4844.6(4)
_computing_cell_refinement 'Bruker SAINT'
_computing_data_collection 'Bruker APEX2'
_computing_data_reduction 'Bruker SAINT'
_computing_molecular_graphics 'Bruker SHELXTL'
_computing_publication_material 'Bruker SHELXTL'
_computing_structure_refinement 'SHELXL-97 (Sheldrick, 2008)'
_computing_structure_solution 'SIR97 (Altomare et al., 1999)'
_diffrn_ambient_temperature 90(2)
_diffrn_measured_fraction_theta_full 0.993
_diffrn_measured_fraction_theta_max 0.993
_diffrn_measurement_device_type 'Bruker APEXII CCD area detector'
_diffrn_measurement_method '\f and \w scans'
_diffrn_radiation_monochromator graphite
_diffrn_radiation_source 'fine-focus sealed tube'
_diffrn_radiation_type MoK\a
_diffrn_radiation_wavelength 0.71069
_diffrn_reflns_av_R_equivalents 0.0538
_diffrn_reflns_av_sigmaI/netI 0.0335
_diffrn_reflns_limit_h_max 30
_diffrn_reflns_limit_h_min -30
_diffrn_reflns_limit_k_max 11
_diffrn_reflns_limit_k_min -11
_diffrn_reflns_limit_l_max 17
_diffrn_reflns_limit_l_min -20
_diffrn_reflns_number 26131
_diffrn_reflns_theta_full 23.16
_diffrn_reflns_theta_max 23.16
_diffrn_reflns_theta_min 2.09
_diffrn_standards_number 0
_exptl_absorpt_coefficient_mu 0.987
_exptl_absorpt_correction_T_max 0.7449
_exptl_absorpt_correction_T_min 0.6113
_exptl_absorpt_correction_type multi-scan
_exptl_absorpt_process_details 'SADABS (Bruker, 2004)'
_exptl_crystal_colour colourless
_exptl_crystal_density_diffrn 1.739
_exptl_crystal_density_method 'not measured'
_exptl_crystal_description rhomb
_exptl_crystal_F_000 2536
_exptl_crystal_size_max 0.25
_exptl_crystal_size_mid 0.24
_exptl_crystal_size_min 0.10
_refine_diff_density_max 1.252
_refine_diff_density_min -0.964
_refine_diff_density_rms 0.126
_refine_ls_extinction_method none
_refine_ls_goodness_of_fit_ref 1.150
_refine_ls_hydrogen_treatment mixed
_refine_ls_matrix_type full
_refine_ls_number_parameters 337
_refine_ls_number_reflns 3420
_refine_ls_number_restraints 6
_refine_ls_restrained_S_all 1.149
_refine_ls_R_factor_all 0.0631
_refine_ls_R_factor_gt 0.0596
_refine_ls_shift/su_max 0.008
_refine_ls_shift/su_mean 0.000
_refine_ls_structure_factor_coef Fsqd
_refine_ls_weighting_details 'calc w=1/[\s^2^(Fo^2^)+(0.0301P)^2^+97.7078P] where P=(Fo^2^+2Fc^2^)/3'
_refine_ls_weighting_scheme calc
_refine_ls_wR_factor_gt 0.1349
_refine_ls_wR_factor_ref 0.1368
_reflns_number_gt 3199
_reflns_number_total 3420
_reflns_threshold_expression >2\s(I)
_cod_data_source_file c4ce00155a2.cif
_cod_data_source_block Complex_6(kp03_24C)
_cod_depositor_comments
;
The following automatic conversions were performed:

'_symmetry_cell_setting' value 'Monoclinic' changed to 'monoclinic'
according to
/usr/data/users/saulius/crontab/automatic-downloads/rss-feeds/RSC/lib/dictionaries/cif_core.dic
dictionary named 'cif_core.dic' version 2.4.2 from 2011-04-26.

Automatic conversion script
Id: cif_fix_values 2281 2013-09-26 08:29:07Z andrius 

 Adding full bibliography for 7215192--7215200.cif.
;
_cod_original_cell_volume 4844.8(6)
_cod_original_sg_symbol_H-M C2/c
_cod_database_code 7215197

loop_
_symmetry_equiv_pos_as_xyz
'x, y, z'
'-x, y, -z+1/2'
'x+1/2, y+1/2, z'
'-x+1/2, y+1/2, -z+1/2'
'-x, -y, -z'
'x, -y, z-1/2'
'-x+1/2, -y+1/2, -z'
'x+1/2, -y+1/2, z-1/2'

loop_
_atom_site_label
_atom_site_type_symbol
_atom_site_fract_x
_atom_site_fract_y
_atom_site_fract_z
_atom_site_U_iso_or_equiv
_atom_site_adp_type
_atom_site_occupancy
_atom_site_symmetry_multiplicity
_atom_site_calc_flag
_atom_site_refinement_flags
_atom_site_disorder_assembly
_atom_site_disorder_group
C1 C 0.8725(3) 0.0545(7) 0.3027(4) 0.0243(16) Uani 1 1 d . . .
H1 H 0.8861 0.1248 0.3357 0.029 Uiso 1 1 calc R . .
C2 C 0.8434(3) -0.0323(7) 0.3219(4) 0.0257(16) Uani 1 1 d . . .
H2 H 0.8377 -0.0208 0.3670 0.031 Uiso 1 1 calc R . .
C3 C 0.8228(3) -0.1373(7) 0.2731(4) 0.0243(16) Uani 1 1 d . . .
C4 C 0.8333(3) -0.1528(7) 0.2070(4) 0.0267(17) Uani 1 1 d . . .
H4 H 0.8212 -0.2236 0.1741 0.032 Uiso 1 1 calc R . .
C5 C 0.8625(3) -0.0581(7) 0.1924(4) 0.0263(16) Uani 1 1 d . . .
H5 H 0.8686 -0.0666 0.1475 0.032 Uiso 1 1 calc R . .
C6 C 0.7940(3) -0.2430(7) 0.2906(4) 0.0273(17) Uani 1 1 d . . .
C7 C 0.7578(3) -0.2148(7) 0.3305(4) 0.0263(17) Uani 1 1 d . . .
C8 C 0.7331(3) -0.0995(7) 0.3234(5) 0.0342(19) Uani 1 1 d . . .
H8 H 0.7392 -0.0335 0.2959 0.041 Uiso 1 1 calc R . .
C9 C 0.6990(3) -0.0851(8) 0.3585(5) 0.042(2) Uani 1 1 d . . .
H9 H 0.6824 -0.0072 0.3536 0.051 Uiso 1 1 calc R . .
C10 C 0.7134(3) -0.2839(9) 0.4057(4) 0.040(2) Uani 1 1 d . . .
H10 H 0.7074 -0.3472 0.4351 0.048 Uiso 1 1 calc R . .
C11 C 0.7477(3) -0.3103(7) 0.3722(4) 0.0310(18) Uani 1 1 d . . .
H11 H 0.7635 -0.3893 0.3775 0.037 Uiso 1 1 calc R . .
C12 C 0.9497(3) 0.3856(7) 0.3401(4) 0.0253(16) Uani 1 1 d . . .
H12 H 0.9527 0.3118 0.3686 0.030 Uiso 1 1 calc R . .
C13 C 0.9544(3) 0.4988(7) 0.3781(4) 0.0251(16) Uani 1 1 d . . .
H13 H 0.9607 0.5008 0.4317 0.030 Uiso 1 1 calc R . .
C14 C 0.9497(3) 0.6101(7) 0.3368(4) 0.0234(16) Uani 1 1 d . . .
C15 C 0.9401(3) 0.6035(7) 0.2572(4) 0.0228(16) Uani 1 1 d . . .
H15 H 0.9362 0.6763 0.2273 0.027 Uiso 1 1 calc R . .
C16 C 0.9364(3) 0.4865(7) 0.2232(4) 0.0267(17) Uani 1 1 d . . .
H16 H 0.9306 0.4825 0.1700 0.032 Uiso 1 1 calc R . .
C17 C 0.9561(3) 0.7365(7) 0.3753(4) 0.0231(16) Uani 1 1 d . . .
C18 C 0.9460(3) 0.7525(6) 0.4476(4) 0.0220(15) Uani 1 1 d . . .
C19 C 0.9746(3) 0.8467(6) 0.5027(4) 0.0261(16) Uani 1 1 d . . .
H19 H 1.0005 0.8946 0.4959 0.031 Uiso 1 1 calc R . .
C20 C 0.9645(3) 0.8684(7) 0.5669(4) 0.0299(17) Uani 1 1 d . . .
H20 H 0.9840 0.9318 0.6032 0.036 Uiso 1 1 calc R . .
C21 C 0.8996(3) 0.7120(7) 0.5267(4) 0.0262(16) Uani 1 1 d . . .
H21 H 0.8736 0.6664 0.5344 0.031 Uiso 1 1 calc R . .
C22 C 0.9080(3) 0.6839(7) 0.4603(4) 0.0233(16) Uani 1 1 d . . .
H22 H 0.8882 0.6198 0.4249 0.028 Uiso 1 1 calc R . .
C23 C 0.8243(4) 0.3102(9) 0.4447(6) 0.052(2) Uani 1 1 d U . .
N1 N 0.8823(2) 0.0433(5) 0.2384(3) 0.0237(13) Uani 1 1 d . . .
N2 N 0.6882(3) -0.1747(7) 0.3990(4) 0.0420(18) Uani 1 1 d . . .
N3 N 0.9407(2) 0.3778(5) 0.2627(3) 0.0248(13) Uani 1 1 d . . .
N4 N 0.9278(2) 0.8024(5) 0.5800(3) 0.0261(14) Uani 1 1 d . . .
O1 O 0.8006(2) -0.3498(5) 0.2762(3) 0.0386(13) Uani 1 1 d . . .
O2 O 0.96911(19) 0.8280(5) 0.3490(3) 0.0273(11) Uani 1 1 d . . .
O3 O 1.0000 -0.0139(7) 0.2500 0.0274(17) Uani 1 2 d S . .
S1 S 0.89352(8) 0.26260(18) 0.51501(10) 0.0269(4) Uani 1 1 d . A .
Ag1 Ag 0.92503(2) 0.18819(5) 0.19920(3) 0.0297(2) Uani 1 1 d . . .
H3 H 1.008(4) -0.069(8) 0.226(5) 0.045 Uiso 1 1 d . . .
O11 O 0.8064(5) 0.4060(13) 0.4763(9) 0.050(4) Uiso 0.515(17) 1 d P A 1
O12 O 0.7898(5) 0.2185(11) 0.4248(8) 0.037(3) Uiso 0.515(17) 1 d P A 1
O13 O 0.8193(5) 0.3576(15) 0.3763(8) 0.046(4) Uiso 0.515(17) 1 d P A 1
F11 F 0.8931(6) 0.2295(16) 0.5868(9) 0.066(4) Uiso 0.515(17) 1 d P A 1
F12 F 0.9253(5) 0.3805(14) 0.5229(8) 0.067(4) Uiso 0.515(17) 1 d P A 1
F13 F 0.8941(5) 0.1272(12) 0.4943(7) 0.058(4) Uiso 0.515(17) 1 d P A 1
O11A O 0.8151(6) 0.2949(18) 0.3674(9) 0.056(4) Uiso 0.485(17) 1 d P A 2
O12A O 0.7871(5) 0.2357(13) 0.4541(9) 0.042(4) Uiso 0.485(17) 1 d P A 2
O13A O 0.8168(5) 0.4274(13) 0.4525(8) 0.043(4) Uiso 0.485(17) 1 d P A 2
F11A F 0.8909(6) 0.2766(17) 0.5898(9) 0.064(5) Uiso 0.485(17) 1 d P A 2
F12A F 0.9278(6) 0.3352(16) 0.4965(10) 0.076(5) Uiso 0.485(17) 1 d P A 2
F13A F 0.9040(5) 0.1728(14) 0.4691(9) 0.069(4) Uiso 0.485(17) 1 d P A 2

loop_
_atom_site_aniso_label
_atom_site_aniso_U_11
_atom_site_aniso_U_22
_atom_site_aniso_U_33
_atom_site_aniso_U_23
_atom_site_aniso_U_13
_atom_site_aniso_U_12
C1 0.026(4) 0.022(4) 0.027(4) -0.003(3) 0.014(3) 0.004(3)
C2 0.029(4) 0.026(4) 0.027(4) -0.005(3) 0.018(3) -0.003(3)
C3 0.020(4) 0.028(4) 0.024(4) 0.006(3) 0.009(3) 0.004(3)
C4 0.027(4) 0.025(4) 0.023(4) -0.005(3) 0.007(3) 0.000(3)
C5 0.027(4) 0.030(4) 0.023(4) -0.002(3) 0.012(3) 0.003(3)
C6 0.031(4) 0.022(4) 0.019(4) 0.003(3) 0.003(3) -0.007(3)
C7 0.025(4) 0.023(4) 0.025(4) 0.006(3) 0.007(3) -0.005(3)
C8 0.031(4) 0.036(5) 0.038(5) 0.015(4) 0.017(4) 0.001(4)
C9 0.036(5) 0.044(5) 0.048(5) 0.017(4) 0.020(4) 0.008(4)
C10 0.038(5) 0.052(6) 0.021(4) 0.006(4) 0.005(4) -0.018(4)
C11 0.035(4) 0.032(4) 0.023(4) 0.001(3) 0.011(3) -0.008(4)
C12 0.031(4) 0.025(4) 0.022(4) 0.004(3) 0.013(3) 0.003(3)
C13 0.034(4) 0.029(4) 0.014(3) 0.002(3) 0.013(3) 0.003(3)
C14 0.023(4) 0.030(4) 0.019(4) -0.003(3) 0.011(3) 0.003(3)
C15 0.029(4) 0.027(4) 0.017(4) 0.006(3) 0.014(3) 0.003(3)
C16 0.027(4) 0.039(5) 0.013(3) 0.001(3) 0.008(3) -0.003(3)
C17 0.014(3) 0.039(5) 0.014(3) 0.005(3) 0.004(3) 0.006(3)
C18 0.034(4) 0.019(4) 0.015(3) 0.004(3) 0.013(3) 0.008(3)
C19 0.039(4) 0.021(4) 0.028(4) -0.001(3) 0.023(4) -0.005(3)
C20 0.049(5) 0.022(4) 0.025(4) -0.005(3) 0.023(4) -0.006(4)
C21 0.034(4) 0.027(4) 0.022(4) 0.006(3) 0.017(3) 0.002(3)
C22 0.029(4) 0.024(4) 0.015(3) 0.003(3) 0.009(3) 0.002(3)
C23 0.061(6) 0.050(6) 0.044(5) 0.005(5) 0.025(5) 0.016(5)
N1 0.026(3) 0.024(3) 0.024(3) -0.001(3) 0.014(3) 0.003(3)
N2 0.033(4) 0.054(5) 0.037(4) 0.010(4) 0.015(3) -0.008(4)
N3 0.029(3) 0.024(3) 0.023(3) -0.003(3) 0.013(3) 0.000(3)
N4 0.042(4) 0.020(3) 0.023(3) 0.003(3) 0.021(3) 0.005(3)
O1 0.052(4) 0.022(3) 0.040(3) -0.003(2) 0.020(3) -0.008(3)
O2 0.033(3) 0.031(3) 0.023(3) 0.004(2) 0.017(2) 0.001(2)
O3 0.037(4) 0.024(4) 0.032(4) 0.000 0.025(4) 0.000
S1 0.0342(11) 0.0337(11) 0.0150(9) -0.0005(8) 0.0132(8) -0.0022(8)
Ag1 0.0451(4) 0.0298(4) 0.0234(3) -0.0033(2) 0.0236(3) -0.0074(3)

loop_
_atom_type_symbol
_atom_type_description
_atom_type_scat_dispersion_real
_atom_type_scat_dispersion_imag
_atom_type_scat_source
C C 0.0033 0.0016 'International Tables Vol C Tables 4.2.6.8 and 6.1.1.4'
H H 0.0000 0.0000 'International Tables Vol C Tables 4.2.6.8 and 6.1.1.4'
N N 0.0061 0.0033 'International Tables Vol C Tables 4.2.6.8 and 6.1.1.4'
O O 0.0106 0.0060 'International Tables Vol C Tables 4.2.6.8 and 6.1.1.4'
F F 0.0171 0.0103 'International Tables Vol C Tables 4.2.6.8 and 6.1.1.4'
S S 0.1246 0.1234 'International Tables Vol C Tables 4.2.6.8 and 6.1.1.4'
Ag Ag -0.8971 1.1015 'International Tables Vol C Tables 4.2.6.8 and 6.1.1.4'

loop_
_geom_angle_atom_site_label_1
_geom_angle_atom_site_label_2
_geom_angle_atom_site_label_3
_geom_angle
_geom_angle_site_symmetry_1
_geom_angle_site_symmetry_3
N1 C1 C2 123.5(7) . .
N1 C1 H1 118.2 . .
C2 C1 H1 118.2 . .
C1 C2 C3 118.8(6) . .
C1 C2 H2 120.6 . .
C3 C2 H2 120.6 . .
C2 C3 C4 119.0(6) . .
C2 C3 C6 124.1(6) . .
C4 C3 C6 116.7(6) . .
C5 C4 C3 117.4(6) . .
C5 C4 H4 121.3 . .
C3 C4 H4 121.3 . .
N1 C5 C4 124.2(6) . .
N1 C5 H5 117.9 . .
C4 C5 H5 117.9 . .
O1 C6 C3 120.8(7) . .
O1 C6 C7 119.7(6) . .
C3 C6 C7 119.5(6) . .
C8 C7 C11 119.2(7) . .
C8 C7 C6 122.3(6) . .
C11 C7 C6 118.5(7) . .
C7 C8 C9 117.9(7) . .
C7 C8 H8 121.0 . .
C9 C8 H8 121.0 . .
N2 C9 C8 124.6(8) . .
N2 C9 H9 117.7 . .
C8 C9 H9 117.7 . .
N2 C10 C11 124.8(8) . .
N2 C10 H10 117.6 . .
C11 C10 H10 117.6 . .
C7 C11 C10 117.5(8) . .
C7 C11 H11 121.2 . .
C10 C11 H11 121.2 . .
N3 C12 C13 122.3(6) . .
N3 C12 H12 118.9 . .
C13 C12 H12 118.9 . .
C12 C13 C14 120.0(6) . .
C12 C13 H13 120.0 . .
C14 C13 H13 120.0 . .
C15 C14 C13 118.4(6) . .
C15 C14 C17 118.8(6) . .
C13 C14 C17 122.7(6) . .
C16 C15 C14 118.4(6) . .
C16 C15 H15 120.8 . .
C14 C15 H15 120.8 . .
N3 C16 C15 123.8(6) . .
N3 C16 H16 118.1 . .
C15 C16 H16 118.1 . .
O2 C17 C14 121.1(6) . .
O2 C17 C18 118.8(6) . .
C14 C17 C18 120.1(6) . .
C22 C18 C19 118.0(6) . .
C22 C18 C17 124.2(6) . .
C19 C18 C17 117.8(6) . .
C20 C19 C18 119.5(7) . .
C20 C19 H19 120.3 . .
C18 C19 H19 120.3 . .
N4 C20 C19 123.1(7) . .
N4 C20 H20 118.4 . .
C19 C20 H20 118.4 . .
N4 C21 C22 122.4(7) . .
N4 C21 H21 118.8 . .
C22 C21 H21 118.8 . .
C18 C22 C21 119.3(7) . .
C18 C22 H22 120.4 . .
C21 C22 H22 120.4 . .
O13A C23 O12 129.1(11) . .
O13A C23 O13 77.7(10) . .
O12 C23 O13 106.1(11) . .
O13A C23 O11A 106.0(12) . .
O12 C23 O11A 81.5(11) . .
O13 C23 O11A 29.6(7) . .
O13A C23 O12A 112.3(11) . .
O12 C23 O12A 26.3(7) . .
O13 C23 O12A 126.5(11) . .
O11A C23 O12A 106.4(12) . .
O13A C23 O11 28.9(7) . .
O12 C23 O11 108.6(11) . .
O13 C23 O11 103.5(11) . .
O11A C23 O11 128.1(11) . .
O12A C23 O11 86.4(10) . .
O13A C23 S1 111.1(9) . .
O12 C23 S1 112.7(8) . .
O13 C23 S1 114.1(8) . .
O11A C23 S1 110.5(8) . .
O12A C23 S1 110.2(8) . .
O11 C23 S1 111.3(8) . .
C5 N1 C1 117.0(6) . .
C5 N1 Ag1 117.7(4) . .
C1 N1 Ag1 125.1(5) . .
C10 N2 C9 115.9(7) . .
C16 N3 C12 117.2(6) . .
C16 N3 Ag1 122.0(4) . .
C12 N3 Ag1 120.5(5) . .
C21 N4 C20 117.8(6) . .
C21 N4 Ag1 119.2(4) . 6_566
C20 N4 Ag1 121.8(5) . 6_566
F12A S1 F11 133.9(9) . .
F12A S1 F13A 82.6(12) . .
F11 S1 F13A 120.8(11) . .
F12A S1 F11A 122.1(9) . .
F11 S1 F11A 20.8(8) . .
F13A S1 F11A 141.4(11) . .
F12A S1 F13 112.6(11) . .
F11 S1 F13 90.6(10) . .
F13A S1 F13 32.1(6) . .
F11A S1 F13 111.3(10) . .
F12A S1 F12 28.4(7) . .
F11 S1 F12 112.5(8) . .
F13A S1 F12 110.8(10) . .
F11A S1 F12 96.1(8) . .
F13 S1 F12 139.2(9) . .
F12A S1 C23 106.0(7) . .
F11 S1 C23 106.9(7) . .
F13A S1 C23 101.2(6) . .
F11A S1 C23 99.4(7) . .
F13 S1 C23 102.5(5) . .
F12 S1 C23 102.1(6) . .
N1 Ag1 N4 127.5(2) . 6_565
N1 Ag1 N3 116.1(2) . .
N4 Ag1 N3 112.8(2) 6_565 .

loop_
_geom_bond_atom_site_label_1
_geom_bond_atom_site_label_2
_geom_bond_distance
_geom_bond_site_symmetry_2
C1 N1 1.350(9) .
C1 C2 1.374(10) .
C1 H1 0.9300 .
C2 C3 1.385(10) .
C2 H2 0.9300 .
C3 C4 1.399(10) .
C3 C6 1.497(10) .
C4 C5 1.393(10) .
C4 H4 0.9300 .
C5 N1 1.328(9) .
C5 H5 0.9300 .
C6 O1 1.201(9) .
C6 C7 1.524(11) .
C7 C8 1.380(11) .
C7 C11 1.382(10) .
C8 C9 1.379(11) .
C8 H8 0.9300 .
C9 N2 1.332(10) .
C9 H9 0.9300 .
C10 N2 1.328(11) .
C10 C11 1.384(11) .
C10 H10 0.9300 .
C11 H11 0.9300 .
C12 N3 1.349(9) .
C12 C13 1.372(10) .
C12 H12 0.9300 .
C13 C14 1.386(10) .
C13 H13 0.9300 .
C14 C15 1.382(9) .
C14 C17 1.495(10) .
C15 C16 1.379(10) .
C15 H15 0.9300 .
C16 N3 1.346(9) .
C16 H16 0.9300 .
C17 O2 1.217(8) .
C17 C18 1.505(9) .
C18 C22 1.385(10) .
C18 C19 1.390(10) .
C19 C20 1.368(10) .
C19 H19 0.9300 .
C20 N4 1.344(9) .
C20 H20 0.9300 .
C21 N4 1.343(9) .
C21 C22 1.390(10) .
C21 H21 0.9300 .
C22 H22 0.9300 .
C23 O13A 1.282(15) .
C23 O12 1.292(15) .
C23 O13 1.318(15) .
C23 O11A 1.352(17) .
C23 O12A 1.369(17) .
C23 O11 1.376(16) .
C23 S1 1.818(9) .
N1 Ag1 2.257(6) .
N3 Ag1 2.276(6) .
N4 Ag1 2.259(5) 6_566
O3 H3 0.83(8) .
S1 F12A 1.382(14) .
S1 F11 1.389(14) .
S1 F13A 1.399(13) .
S1 F11A 1.437(15) .
S1 F13 1.493(12) .
S1 F12 1.497(13) .
Ag1 N4 2.259(5) 6_565
